data_2022307
loop_
_publ_author_name
'Cao, Bing-Jun'
'Li, Ran'
'Huang, Xi-He'

_publ_section_title
;
 Synthesis, structure and photophysical properties of two tetranuclear
 copper(I) iodide complexes based on acetylpyridine and diphosphine mixed
 ligands
;
_journal_coeditor_code KY3202
_journal_issue 2
_journal_name_full 'Acta Crystallographica Section C'
_journal_page_first 61
_journal_page_last 67
_journal_paper_doi 10.1107/S2053229620016745
_journal_volume 77
_journal_year 2021
_chemical_formula_iupac '[Cu4 I4 (C6 H7 N O)2 (C27 H26 P2)2], 2C H2 Cl2'
_chemical_formula_moiety 'C68 H66 Cu4 I4 N2 O2 P4, 2C H2 Cl2'
_chemical_formula_sum 'C70 H70 Cl4 Cu4 I4 N2 O2 P4'
_chemical_formula_weight 1998.72
_chemical_name_systematic
;[\m~2~-1,3-Bis(diphenylphosphanyl)propane-\k^2^<i>P</i>:<i>P</i>']di-\m~3~-iodido-di-\m~2~-iodido-[1-(pyridin-3-yl)ethan-1-one-\k<i>N</i>]tetracopper(I)
dichloromethane disolvate
;
_space_group_crystal_system triclinic
_space_group_IT_number 2
_space_group_name_Hall '-P 1'
_space_group_name_H-M_alt 'P -1'
_atom_sites_solution_hydrogens geom
_atom_sites_solution_primary direct
_atom_sites_solution_secondary difmap
_audit_creation_method SHELXL-2018/1
_cell_angle_alpha 83.43(3)
_cell_angle_beta 86.30(3)
_cell_angle_gamma 83.76(3)
_cell_formula_units_Z 1
_cell_length_a 11.950(2)
_cell_length_b 12.443(3)
_cell_length_c 13.060(3)
_cell_measurement_reflns_used 6740
_cell_measurement_temperature 293(2)
_cell_measurement_theta_max 25.03
_cell_measurement_theta_min 3.00
_cell_volume 1915.1(7)
_computing_cell_refinement
;
RAPID AUTO (Rigaku, 1998)
;
_computing_data_collection
;
RAPID AUTO (Rigaku, 1998)
;
_computing_data_reduction
;
RAPID AUTO (Rigaku, 1998)
;
_computing_molecular_graphics
;
SHELXTL/PC (Sheldrick, 1993)
;
_computing_publication_material
;
SHELXL97 (Sheldrick, 2008)
;
_computing_structure_refinement
;
SHELXL2018 (Sheldrick, 2015)
;
_computing_structure_solution
;
SHELXS97 (Sheldrick, 2008)
;
_diffrn_ambient_temperature 293(2)
_diffrn_measured_fraction_theta_full 0.994
_diffrn_measured_fraction_theta_max 0.994
_diffrn_measurement_device_type 'Rigaku R-axis RAPID'
_diffrn_measurement_method Oscillation
_diffrn_radiation_type MoK\a
_diffrn_radiation_wavelength 0.71073
_diffrn_reflns_av_R_equivalents 0.0806
_diffrn_reflns_av_unetI/netI 0.0947
_diffrn_reflns_limit_h_max 13
_diffrn_reflns_limit_h_min -14
_diffrn_reflns_limit_k_max 14
_diffrn_reflns_limit_k_min -14
_diffrn_reflns_limit_l_max 15
_diffrn_reflns_limit_l_min -15
_diffrn_reflns_number 15188
_diffrn_reflns_theta_full 25.025
_diffrn_reflns_theta_max 25.025
_diffrn_reflns_theta_min 3.004
_diffrn_source 'fine-focus sealed tube'
_exptl_absorpt_coefficient_mu 2.974
_exptl_absorpt_correction_T_max 1.0000
_exptl_absorpt_correction_T_min 0.3629
_exptl_absorpt_correction_type multi-scan
_exptl_absorpt_process_details
;
(RAPID AUTO; Rigaku, 1998)
;
_exptl_crystal_colour 'yellowish green'
_exptl_crystal_density_diffrn 1.733
_exptl_crystal_description block
_exptl_crystal_F_000 976
_exptl_crystal_size_max 0.38
_exptl_crystal_size_mid 0.20
_exptl_crystal_size_min 0.15
_refine_diff_density_max 1.092
_refine_diff_density_min -0.642
_refine_ls_extinction_method none
_refine_ls_goodness_of_fit_ref 1.025
_refine_ls_hydrogen_treatment constr
_refine_ls_matrix_type full
_refine_ls_number_parameters 406
_refine_ls_number_reflns 6740
_refine_ls_number_restraints 0
_refine_ls_restrained_S_all 1.025
_refine_ls_R_factor_all 0.0843
_refine_ls_R_factor_gt 0.0516
_refine_ls_shift/su_max 0.000
_refine_ls_shift/su_mean 0.000
_refine_ls_structure_factor_coef Fsqd
_refine_ls_weighting_details 'w=1/[\s^2^(Fo^2^)+(0.0453P)^2^] where P=(Fo^2^+2Fc^2^)/3'
_refine_ls_weighting_scheme calc
_refine_ls_wR_factor_gt 0.1063
_refine_ls_wR_factor_ref 0.1214
_reflns_number_gt 4522
_reflns_number_total 6740
_reflns_threshold_expression 'I > 2\s(I)'
_cod_data_source_file ky3202sup1.cif
_cod_data_source_block CuL3
_cod_depositor_comments 'Adding full bibliography for 2022307--2022308.cif.'
_cod_original_cell_volume 1915.0(7)
_cod_database_code 2022307
_cod_database_fobs_code 2022307
_shelx_space_group_comment
;
The symmetry employed for this shelxl refinement is uniquely defined
by the following loop, which should always be used as a source of
symmetry information in preference to the above space-group names.
They are only intended as comments.
;

loop_
_space_group_symop_operation_xyz
'x, y, z'
'-x, -y, -z'

loop_
_atom_site_type_symbol
_atom_site_label
_atom_site_fract_x
_atom_site_fract_y
_atom_site_fract_z
_atom_site_U_iso_or_equiv
_atom_site_adp_type
_atom_site_calc_flag
_atom_site_occupancy
_atom_site_disorder_assembly
_atom_site_disorder_group
I I1 0.17020(3) 0.47605(3) 0.44629(4) 0.04475(15) Uani d 1 . .
I I2 -0.04015(3) 0.20019(3) 0.49130(4) 0.04860(16) Uani d 1 . .
Cu Cu1 0.02670(7) 0.59446(7) 0.58304(8) 0.0539(3) Uani d 1 . .
Cu Cu2 0.16639(6) 0.25189(7) 0.48718(8) 0.0499(3) Uani d 1 . .
P P1 0.06505(14) 0.55726(13) 0.75013(16) 0.0411(4) Uani d 1 . .
P P2 0.25866(13) 0.22199(13) 0.63184(16) 0.0388(4) Uani d 1 . .
N N1 0.2482(5) 0.1833(5) 0.3645(5) 0.0523(16) Uani d 1 . .
O O1 0.2597(9) -0.0651(7) 0.1147(7) 0.140(4) Uani d 1 . .
C C1 -0.0242(7) 0.6409(5) 0.8366(7) 0.060(2) Uani d 1 . .
C C2 -0.1392(7) 0.6325(7) 0.8465(8) 0.074(3) Uani d 1 . .
H H2A -0.170857 0.584764 0.809633 0.089 Uiso calc 1 . .
C C3 -0.2062(9) 0.6950(9) 0.9110(9) 0.093(4) Uani d 1 . .
H H3A -0.282866 0.686929 0.918105 0.112 Uiso calc 1 . .
C C4 -0.1662(13) 0.7670(9) 0.9643(10) 0.110(5) Uani d 1 . .
H H4A -0.214116 0.808668 1.006859 0.132 Uiso calc 1 . .
C C5 -0.0526(13) 0.7778(8) 0.9546(9) 0.104(4) Uani d 1 . .
H H5A -0.023231 0.827698 0.990527 0.125 Uiso calc 1 . .
C C6 0.0189(8) 0.7148(6) 0.8914(7) 0.071(3) Uani d 1 . .
H H6A 0.095714 0.722244 0.885862 0.085 Uiso calc 1 . .
C C7 0.2108(6) 0.5704(5) 0.7794(7) 0.0478(19) Uani d 1 . .
C C8 0.2562(8) 0.5379(7) 0.8740(8) 0.073(3) Uani d 1 . .
H H8A 0.210731 0.510965 0.929395 0.088 Uiso calc 1 . .
C C9 0.3668(10) 0.5451(7) 0.8865(10) 0.096(4) Uani d 1 . .
H H9A 0.396042 0.523502 0.950758 0.116 Uiso calc 1 . .
C C10 0.4361(8) 0.5833(8) 0.8065(12) 0.094(4) Uani d 1 . .
H H10A 0.512144 0.586034 0.816280 0.112 Uiso calc 1 . .
C C11 0.3942(7) 0.6177(7) 0.7121(9) 0.078(3) Uani d 1 . .
H H11A 0.440892 0.644190 0.657477 0.094 Uiso calc 1 . .
C C12 0.2804(6) 0.6123(6) 0.6992(7) 0.057(2) Uani d 1 . .
H H12A 0.250625 0.637229 0.635750 0.068 Uiso calc 1 . .
C C13 0.0390(5) 0.4192(5) 0.8117(6) 0.0470(19) Uani d 1 . .
H H13A 0.073913 0.406567 0.877563 0.056 Uiso calc 1 . .
H H13B -0.041553 0.416933 0.825147 0.056 Uiso calc 1 . .
C C14 0.0837(5) 0.3276(5) 0.7470(7) 0.050(2) Uani d 1 . .
H H14A 0.045668 0.337809 0.682686 0.060 Uiso calc 1 . .
H H14B 0.065566 0.258935 0.783734 0.060 Uiso calc 1 . .
C C15 0.2114(5) 0.3217(5) 0.7226(6) 0.0435(18) Uani d 1 . .
H H15A 0.250212 0.302085 0.786146 0.052 Uiso calc 1 . .
H H15B 0.231231 0.392810 0.693360 0.052 Uiso calc 1 . .
C C16 0.2604(5) 0.0917(5) 0.7096(6) 0.0393(16) Uani d 1 . .
C C17 0.2148(6) 0.0068(5) 0.6740(7) 0.061(2) Uani d 1 . .
H H17A 0.181217 0.017483 0.610832 0.073 Uiso calc 1 . .
C C18 0.2185(8) -0.0935(7) 0.7308(10) 0.088(4) Uani d 1 . .
H H18A 0.188184 -0.150133 0.705136 0.106 Uiso calc 1 . .
C C19 0.2658(7) -0.1113(6) 0.8241(9) 0.080(3) Uani d 1 . .
H H19A 0.268379 -0.179851 0.861188 0.095 Uiso calc 1 . .
C C20 0.3095(7) -0.0284(6) 0.8632(7) 0.066(2) Uani d 1 . .
H H20A 0.340847 -0.039480 0.927408 0.080 Uiso calc 1 . .
C C21 0.3062(6) 0.0723(6) 0.8057(7) 0.056(2) Uani d 1 . .
H H21A 0.335540 0.128806 0.832394 0.068 Uiso calc 1 . .
C C22 0.4103(5) 0.2382(6) 0.6101(6) 0.0481(19) Uani d 1 . .
C C23 0.4474(6) 0.3423(6) 0.6006(7) 0.060(2) Uani d 1 . .
H H23A 0.395653 0.402469 0.608949 0.072 Uiso calc 1 . .
C C24 0.5591(6) 0.3563(8) 0.5792(8) 0.084(3) Uani d 1 . .
H H24A 0.582886 0.425603 0.572534 0.101 Uiso calc 1 . .
C C25 0.6333(7) 0.2699(10) 0.5681(8) 0.087(3) Uani d 1 . .
H H25A 0.709404 0.279467 0.556574 0.104 Uiso calc 1 . .
C C26 0.5995(7) 0.1653(9) 0.5732(9) 0.095(4) Uani d 1 . .
H H26A 0.651838 0.106372 0.561775 0.114 Uiso calc 1 . .
C C27 0.4852(6) 0.1506(7) 0.5959(8) 0.069(3) Uani d 1 . .
H H27A 0.461203 0.081415 0.601171 0.082 Uiso calc 1 . .
C C28 0.2029(6) 0.1121(6) 0.3151(7) 0.054(2) Uani d 1 . .
H H28A 0.128068 0.100349 0.331962 0.065 Uiso calc 1 . .
C C29 0.2607(7) 0.0547(6) 0.2405(7) 0.062(2) Uani d 1 . .
C C30 0.3714(8) 0.0717(8) 0.2161(9) 0.087(3) Uani d 1 . .
H H30A 0.412570 0.034146 0.166104 0.104 Uiso calc 1 . .
C C31 0.4212(8) 0.1442(9) 0.2658(10) 0.091(3) Uani d 1 . .
H H31A 0.496073 0.156569 0.250136 0.110 Uiso calc 1 . .
C C32 0.3572(6) 0.1981(7) 0.3394(8) 0.071(3) Uani d 1 . .
H H32A 0.390728 0.247071 0.373310 0.086 Uiso calc 1 . .
C C33 0.2057(10) -0.0206(7) 0.1837(9) 0.084(3) Uani d 1 . .
C C34 0.0910(11) -0.0454(8) 0.2156(10) 0.116(4) Uani d 1 . .
H H34A 0.062181 -0.002980 0.270322 0.174 Uiso calc 1 . .
H H34B 0.043764 -0.028029 0.158022 0.174 Uiso calc 1 . .
H H34C 0.091588 -0.121296 0.239507 0.174 Uiso calc 1 . .
C C41 0.4199(12) 0.7138(11) 0.1522(12) 0.139(5) Uani d 1 . .
H H41A 0.393662 0.779514 0.183621 0.166 Uiso calc 1 . .
H H41B 0.470928 0.669689 0.198667 0.166 Uiso calc 1 . .
Cl Cl1 0.4928(3) 0.7487(3) 0.0406(4) 0.1445(14) Uani d 1 . .
Cl Cl2 0.3071(4) 0.6443(4) 0.1413(5) 0.197(2) Uani d 1 . .

loop_
_atom_site_aniso_label
_atom_site_aniso_U_11
_atom_site_aniso_U_22
_atom_site_aniso_U_33
_atom_site_aniso_U_12
_atom_site_aniso_U_13
_atom_site_aniso_U_23
I1 0.0350(2) 0.0434(2) 0.0553(4) -0.00649(19) -0.0002(2) -0.0020(2)
I2 0.0338(2) 0.0445(3) 0.0661(4) -0.00487(19) -0.0020(2) 0.0007(2)
Cu1 0.0487(5) 0.0606(5) 0.0512(7) -0.0090(4) -0.0085(4) 0.0063(5)
Cu2 0.0386(4) 0.0590(5) 0.0522(7) -0.0033(4) -0.0032(4) -0.0083(5)
P1 0.0429(9) 0.0343(8) 0.0433(13) -0.0005(7) 0.0036(8) 0.0007(8)
P2 0.0314(8) 0.0359(8) 0.0489(13) -0.0013(7) -0.0039(8) -0.0050(8)
N1 0.046(3) 0.059(4) 0.052(5) -0.001(3) 0.007(3) -0.014(3)
O1 0.212(10) 0.122(7) 0.092(8) -0.009(6) 0.032(7) -0.061(6)
C1 0.089(6) 0.034(4) 0.050(6) 0.007(4) 0.009(4) 0.001(4)
C2 0.061(5) 0.070(5) 0.077(8) 0.021(4) 0.015(5) 0.018(5)
C3 0.096(7) 0.079(7) 0.080(9) 0.042(6) 0.038(6) 0.022(6)
C4 0.182(14) 0.069(7) 0.056(8) 0.041(8) 0.036(9) 0.014(6)
C5 0.191(13) 0.049(5) 0.065(9) 0.007(7) 0.016(9) -0.010(5)
C6 0.106(7) 0.043(4) 0.060(7) 0.001(4) 0.013(5) -0.008(4)
C7 0.054(4) 0.039(3) 0.054(6) -0.014(3) -0.008(4) -0.009(4)
C8 0.091(6) 0.076(6) 0.055(7) -0.018(5) -0.030(5) 0.006(5)
C9 0.114(8) 0.066(6) 0.114(12) -0.006(6) -0.067(8) 0.000(6)
C10 0.067(6) 0.084(7) 0.139(13) -0.018(5) -0.051(7) -0.014(7)
C11 0.055(5) 0.082(6) 0.104(9) -0.032(5) -0.015(5) -0.010(6)
C12 0.056(4) 0.050(4) 0.068(7) -0.011(4) -0.016(4) -0.005(4)
C13 0.042(3) 0.039(3) 0.057(6) -0.005(3) 0.016(3) -0.002(4)
C14 0.041(3) 0.041(4) 0.071(6) -0.007(3) 0.011(4) -0.017(4)
C15 0.034(3) 0.036(3) 0.061(6) -0.004(3) 0.000(3) -0.012(3)
C16 0.035(3) 0.034(3) 0.047(5) 0.004(3) -0.003(3) -0.001(3)
C17 0.061(4) 0.045(4) 0.079(7) -0.005(4) -0.027(5) -0.004(4)
C18 0.088(6) 0.050(5) 0.130(11) -0.015(5) -0.042(7) 0.010(6)
C19 0.070(5) 0.046(5) 0.114(10) 0.004(4) -0.016(6) 0.026(5)
C20 0.074(5) 0.057(5) 0.058(7) 0.015(4) -0.003(5) 0.011(4)
C21 0.060(4) 0.043(4) 0.065(7) 0.003(3) 0.003(4) -0.013(4)
C22 0.031(3) 0.068(5) 0.043(5) 0.002(3) -0.008(3) -0.003(4)
C23 0.042(4) 0.061(5) 0.077(7) -0.013(4) 0.001(4) -0.003(5)
C24 0.030(4) 0.108(7) 0.106(10) -0.008(5) 0.003(5) 0.016(7)
C25 0.040(4) 0.137(9) 0.072(8) -0.014(6) 0.008(4) 0.040(7)
C26 0.057(5) 0.114(8) 0.091(9) 0.037(6) 0.016(5) 0.029(7)
C27 0.043(4) 0.065(5) 0.090(8) 0.009(4) 0.010(4) 0.004(5)
C28 0.053(4) 0.052(4) 0.052(6) 0.008(4) 0.004(4) -0.003(4)
C29 0.077(5) 0.049(4) 0.053(6) 0.008(4) 0.004(5) 0.001(4)
C30 0.084(7) 0.090(7) 0.072(8) 0.037(6) 0.019(6) 0.001(6)
C31 0.057(5) 0.115(8) 0.095(10) 0.008(6) 0.019(6) -0.006(7)
C32 0.050(4) 0.084(6) 0.078(8) -0.001(4) 0.008(5) -0.009(6)
C33 0.135(9) 0.057(5) 0.060(8) -0.016(6) 0.011(7) -0.009(5)
C34 0.184(12) 0.094(7) 0.087(10) -0.072(8) 0.014(9) -0.032(7)
C41 0.162(12) 0.138(11) 0.105(13) -0.008(10) 0.024(10) 0.006(9)
Cl1 0.118(2) 0.163(3) 0.150(4) -0.006(2) 0.002(2) -0.018(3)
Cl2 0.164(4) 0.198(4) 0.233(7) -0.057(4) 0.040(4) -0.028(4)

loop_
_atom_type_symbol
_atom_type_description
_atom_type_scat_dispersion_real
_atom_type_scat_dispersion_imag
_atom_type_scat_source
C C 0.0033 0.0016 'International Tables Vol C Tables 4.2.6.8 and 6.1.1.4'
H H 0.0000 0.0000 'International Tables Vol C Tables 4.2.6.8 and 6.1.1.4'
N N 0.0061 0.0033 'International Tables Vol C Tables 4.2.6.8 and 6.1.1.4'
O O 0.0106 0.0060 'International Tables Vol C Tables 4.2.6.8 and 6.1.1.4'
P P 0.1023 0.0942 'International Tables Vol C Tables 4.2.6.8 and 6.1.1.4'
Cl Cl 0.1484 0.1585 'International Tables Vol C Tables 4.2.6.8 and 6.1.1.4'
Cu Cu 0.3201 1.2651 'International Tables Vol C Tables 4.2.6.8 and 6.1.1.4'
I I -0.4742 1.8119 'International Tables Vol C Tables 4.2.6.8 and 6.1.1.4'

loop_
_geom_angle_atom_site_label_1
_geom_angle_atom_site_label_2
_geom_angle_atom_site_label_3
_geom_angle_site_symmetry_1
_geom_angle_site_symmetry_3
_geom_angle
_geom_angle_publ_flag
Cu1 I1 Cu2 2_566 . 65.66(4) ?
Cu1 I1 Cu1 2_566 . 79.47(4) ?
Cu2 I1 Cu1 . . 113.32(4) ?
Cu2 I2 Cu1 . 2_566 68.38(4) ?
P1 Cu1 I2 . 2_566 114.11(6) yes
P1 Cu1 I1 . 2_566 109.28(6) yes
I2 Cu1 I1 2_566 2_566 113.31(4) yes
P1 Cu1 I1 . . 114.97(6) yes
I2 Cu1 I1 2_566 . 103.87(4) yes
I1 Cu1 I1 2_566 . 100.53(4) yes
P1 Cu1 Cu2 . 2_566 122.44(7) ?
I2 Cu1 Cu2 2_566 2_566 55.29(3) ?
I1 Cu1 Cu2 2_566 2_566 59.13(3) ?
I1 Cu1 Cu2 . 2_566 122.52(5) ?
N1 Cu2 P2 . . 114.48(18) yes
N1 Cu2 I2 . . 105.40(16) yes
P2 Cu2 I2 . . 118.77(7) yes
N1 Cu2 I1 . . 107.22(18) yes
P2 Cu2 I1 . . 99.97(6) yes
I2 Cu2 I1 . . 110.48(4) yes
N1 Cu2 Cu1 . 2_566 110.15(19) ?
P2 Cu2 Cu1 . 2_566 133.95(7) ?
I2 Cu2 Cu1 . 2_566 56.33(3) ?
I1 Cu2 Cu1 . 2_566 55.21(3) ?
C1 P1 C7 . . 105.7(4) ?
C1 P1 C13 . . 99.9(3) ?
C7 P1 C13 . . 104.0(3) ?
C1 P1 Cu1 . . 114.1(3) ?
C7 P1 Cu1 . . 115.2(3) ?
C13 P1 Cu1 . . 116.2(3) ?
C16 P2 C15 . . 104.5(3) ?
C16 P2 C22 . . 102.1(3) ?
C15 P2 C22 . . 102.7(3) ?
C16 P2 Cu2 . . 120.3(2) ?
C15 P2 Cu2 . . 112.5(2) ?
C22 P2 Cu2 . . 112.9(3) ?
C28 N1 C32 . . 117.0(7) ?
C28 N1 Cu2 . . 122.3(5) ?
C32 N1 Cu2 . . 120.1(6) ?
C6 C1 C2 . . 118.2(8) ?
C6 C1 P1 . . 122.3(7) ?
C2 C1 P1 . . 119.5(7) ?
C3 C2 C1 . . 119.6(10) ?
C3 C2 H2A . . 120.2 ?
C1 C2 H2A . . 120.2 ?
C4 C3 C2 . . 123.0(11) ?
C4 C3 H3A . . 118.5 ?
C2 C3 H3A . . 118.5 ?
C3 C4 C5 . . 118.3(12) ?
C3 C4 H4A . . 120.9 ?
C5 C4 H4A . . 120.8 ?
C4 C5 C6 . . 120.7(11) ?
C4 C5 H5A . . 119.7 ?
C6 C5 H5A . . 119.7 ?
C1 C6 C5 . . 120.1(10) ?
C1 C6 H6A . . 119.9 ?
C5 C6 H6A . . 119.9 ?
C8 C7 C12 . . 118.3(7) ?
C8 C7 P1 . . 124.7(7) ?
C12 C7 P1 . . 117.0(6) ?
C9 C8 C7 . . 120.3(10) ?
C9 C8 H8A . . 119.8 ?
C7 C8 H8A . . 119.8 ?
C8 C9 C10 . . 121.3(10) ?
C8 C9 H9A . . 119.4 ?
C10 C9 H9A . . 119.4 ?
C9 C10 C11 . . 120.2(9) ?
C9 C10 H10A . . 119.9 ?
C11 C10 H10A . . 119.9 ?
C10 C11 C12 . . 118.9(10) ?
C10 C11 H11A . . 120.6 ?
C12 C11 H11A . . 120.6 ?
C7 C12 C11 . . 121.0(9) ?
C7 C12 H12A . . 119.5 ?
C11 C12 H12A . . 119.5 ?
C14 C13 P1 . . 114.1(5) ?
C14 C13 H13A . . 108.7 ?
P1 C13 H13A . . 108.7 ?
C14 C13 H13B . . 108.7 ?
P1 C13 H13B . . 108.7 ?
H13A C13 H13B . . 107.6 ?
C13 C14 C15 . . 113.4(5) ?
C13 C14 H14A . . 108.9 ?
C15 C14 H14A . . 108.9 ?
C13 C14 H14B . . 108.9 ?
C15 C14 H14B . . 108.9 ?
H14A C14 H14B . . 107.7 ?
C14 C15 P2 . . 111.8(4) ?
C14 C15 H15A . . 109.2 ?
P2 C15 H15A . . 109.2 ?
C14 C15 H15B . . 109.2 ?
P2 C15 H15B . . 109.2 ?
H15A C15 H15B . . 107.9 ?
C17 C16 C21 . . 117.2(6) ?
C17 C16 P2 . . 120.1(6) ?
C21 C16 P2 . . 122.7(5) ?
C18 C17 C16 . . 120.7(8) ?
C18 C17 H17A . . 119.7 ?
C16 C17 H17A . . 119.7 ?
C19 C18 C17 . . 121.0(8) ?
C19 C18 H18A . . 119.5 ?
C17 C18 H18A . . 119.5 ?
C18 C19 C20 . . 120.0(8) ?
C18 C19 H19A . . 120.0 ?
C20 C19 H19A . . 120.0 ?
C19 C20 C21 . . 118.8(8) ?
C19 C20 H20A . . 120.6 ?
C21 C20 H20A . . 120.6 ?
C20 C21 C16 . . 122.2(7) ?
C20 C21 H21A . . 118.9 ?
C16 C21 H21A . . 118.9 ?
C27 C22 C23 . . 119.8(6) ?
C27 C22 P2 . . 120.0(5) ?
C23 C22 P2 . . 120.0(5) ?
C24 C23 C22 . . 120.8(8) ?
C24 C23 H23A . . 119.6 ?
C22 C23 H23A . . 119.6 ?
C25 C24 C23 . . 119.5(9) ?
C25 C24 H24A . . 120.2 ?
C23 C24 H24A . . 120.2 ?
C24 C25 C26 . . 121.5(8) ?
C24 C25 H25A . . 119.2 ?
C26 C25 H25A . . 119.2 ?
C25 C26 C27 . . 119.0(9) ?
C25 C26 H26A . . 120.5 ?
C27 C26 H26A . . 120.5 ?
C22 C27 C26 . . 119.3(8) ?
C22 C27 H27A . . 120.4 ?
C26 C27 H27A . . 120.4 ?
N1 C28 C29 . . 123.7(7) ?
N1 C28 H28A . . 118.2 ?
C29 C28 H28A . . 118.2 ?
C30 C29 C28 . . 118.1(8) ?
C30 C29 C33 . . 119.8(9) ?
C28 C29 C33 . . 122.1(8) ?
C29 C30 C31 . . 119.9(9) ?
C29 C30 H30A . . 120.1 ?
C31 C30 H30A . . 120.1 ?
C30 C31 C32 . . 118.2(9) ?
C30 C31 H31A . . 120.9 ?
C32 C31 H31A . . 120.9 ?
N1 C32 C31 . . 123.1(9) ?
N1 C32 H32A . . 118.4 ?
C31 C32 H32A . . 118.4 ?
O1 C33 C34 . . 121.2(10) ?
O1 C33 C29 . . 119.2(11) ?
C34 C33 C29 . . 119.5(9) ?
C33 C34 H34A . . 109.5 ?
C33 C34 H34B . . 109.5 ?
H34A C34 H34B . . 109.5 ?
C33 C34 H34C . . 109.5 ?
H34A C34 H34C . . 109.5 ?
H34B C34 H34C . . 109.5 ?
Cl1 C41 Cl2 . . 115.5(9) ?
Cl1 C41 H41A . . 108.4 ?
Cl2 C41 H41A . . 108.4 ?
Cl1 C41 H41B . . 108.4 ?
Cl2 C41 H41B . . 108.4 ?
H41A C41 H41B . . 107.5 ?

loop_
_geom_bond_atom_site_label_1
_geom_bond_atom_site_label_2
_geom_bond_site_symmetry_2
_geom_bond_distance
_geom_bond_publ_flag
I1 Cu1 2_566 2.6636(11) yes
I1 Cu2 . 2.7840(11) yes
I1 Cu1 . 2.8212(15) yes
I2 Cu2 . 2.6132(10) yes
I2 Cu1 2_566 2.6455(12) yes
Cu1 P1 . 2.245(2) yes
Cu1 Cu2 2_566 2.9552(16) ?
Cu2 N1 . 2.044(6) yes
Cu2 P2 . 2.223(2) yes
P1 C1 . 1.835(8) ?
P1 C7 . 1.835(7) ?
P1 C13 . 1.861(6) ?
P2 C16 . 1.811(7) ?
P2 C15 . 1.834(7) ?
P2 C22 . 1.846(6) ?
N1 C28 . 1.332(9) ?
N1 C32 . 1.350(9) ?
O1 C33 . 1.223(12) ?
C1 C6 . 1.387(11) ?
C1 C2 . 1.386(11) ?
C2 C3 . 1.372(13) ?
C2 H2A . 0.9300 ?
C3 C4 . 1.340(16) ?
C3 H3A . 0.9300 ?
C4 C5 . 1.375(16) ?
C4 H4A . 0.9300 ?
C5 C6 . 1.392(14) ?
C5 H5A . 0.9300 ?
C6 H6A . 0.9300 ?
C7 C8 . 1.382(11) ?
C7 C12 . 1.385(11) ?
C8 C9 . 1.356(12) ?
C8 H8A . 0.9300 ?
C9 C10 . 1.366(16) ?
C9 H9A . 0.9300 ?
C10 C11 . 1.366(15) ?
C10 H10A . 0.9300 ?
C11 C12 . 1.390(10) ?
C11 H11A . 0.9300 ?
C12 H12A . 0.9300 ?
C13 C14 . 1.525(9) ?
C13 H13A . 0.9700 ?
C13 H13B . 0.9700 ?
C14 C15 . 1.535(8) ?
C14 H14A . 0.9700 ?
C14 H14B . 0.9700 ?
C15 H15A . 0.9700 ?
C15 H15B . 0.9700 ?
C16 C17 . 1.378(9) ?
C16 C21 . 1.387(11) ?
C17 C18 . 1.376(11) ?
C17 H17A . 0.9300 ?
C18 C19 . 1.360(13) ?
C18 H18A . 0.9300 ?
C19 C20 . 1.368(11) ?
C19 H19A . 0.9300 ?
C20 C21 . 1.382(10) ?
C20 H20A . 0.9300 ?
C21 H21A . 0.9300 ?
C22 C27 . 1.354(10) ?
C22 C23 . 1.404(10) ?
C23 C24 . 1.372(9) ?
C23 H23A . 0.9300 ?
C24 C25 . 1.332(13) ?
C24 H24A . 0.9300 ?
C25 C26 . 1.397(13) ?
C25 H25A . 0.9300 ?
C26 C27 . 1.407(11) ?
C26 H26A . 0.9300 ?
C27 H27A . 0.9300 ?
C28 C29 . 1.380(11) ?
C28 H28A . 0.9300 ?
C29 C30 . 1.373(12) ?
C29 C33 . 1.489(12) ?
C30 C31 . 1.375(13) ?
C30 H30A . 0.9300 ?
C31 C32 . 1.379(13) ?
C31 H31A . 0.9300 ?
C32 H32A . 0.9300 ?
C33 C34 . 1.462(14) ?
C34 H34A . 0.9600 ?
C34 H34B . 0.9600 ?
C34 H34C . 0.9600 ?
C41 Cl1 . 1.687(14) ?
C41 Cl2 . 1.700(13) ?
C41 H41A . 0.9700 ?
C41 H41B . 0.9700 ?

loop_
_geom_hbond_atom_site_label_D
_geom_hbond_atom_site_label_H
_geom_hbond_atom_site_label_A
_geom_hbond_site_symmetry_A
_geom_hbond_distance_DH
_geom_hbond_distance_HA
_geom_hbond_distance_DA
_geom_hbond_angle_DHA
_geom_hbond_publ_flag
C28 H28A I2 . 0.93 3.07 3.735(8) 129.9 yes
C41 H41A O1 1_565 0.97 2.50 3.185(17) 127.9 yes

loop_
_geom_torsion_atom_site_label_1
_geom_torsion_atom_site_label_2
_geom_torsion_atom_site_label_3
_geom_torsion_atom_site_label_4
_geom_torsion_site_symmetry_1
_geom_torsion_site_symmetry_2
_geom_torsion_site_symmetry_3
_geom_torsion_site_symmetry_4
_geom_torsion
_geom_torsion_publ_flag
C7 P1 C1 C6 . . . . 13.1(8) ?
C13 P1 C1 C6 . . . . 120.8(7) ?
Cu1 P1 C1 C6 . . . . -114.5(7) ?
C7 P1 C1 C2 . . . . -168.4(7) ?
C13 P1 C1 C2 . . . . -60.7(7) ?
Cu1 P1 C1 C2 . . . . 64.0(7) ?
C6 C1 C2 C3 . . . . -1.4(13) ?
P1 C1 C2 C3 . . . . -179.9(7) ?
C1 C2 C3 C4 . . . . 1.6(15) ?
C2 C3 C4 C5 . . . . -0.7(17) ?
C3 C4 C5 C6 . . . . -0.4(17) ?
C2 C1 C6 C5 . . . . 0.3(13) ?
P1 C1 C6 C5 . . . . 178.8(8) ?
C4 C5 C6 C1 . . . . 0.6(16) ?
C1 P1 C7 C8 . . . . 62.0(7) ?
C13 P1 C7 C8 . . . . -42.7(8) ?
Cu1 P1 C7 C8 . . . . -171.1(6) ?
C1 P1 C7 C12 . . . . -120.5(6) ?
C13 P1 C7 C12 . . . . 134.8(6) ?
Cu1 P1 C7 C12 . . . . 6.5(6) ?
C12 C7 C8 C9 . . . . -1.4(12) ?
P1 C7 C8 C9 . . . . 176.1(7) ?
C7 C8 C9 C10 . . . . -0.6(15) ?
C8 C9 C10 C11 . . . . 1.5(16) ?
C9 C10 C11 C12 . . . . -0.4(15) ?
C8 C7 C12 C11 . . . . 2.5(11) ?
P1 C7 C12 C11 . . . . -175.2(6) ?
C10 C11 C12 C7 . . . . -1.7(13) ?
C1 P1 C13 C14 . . . . 168.9(6) ?
C7 P1 C13 C14 . . . . -82.0(6) ?
Cu1 P1 C13 C14 . . . . 45.7(6) ?
P1 C13 C14 C15 . . . . 59.7(8) ?
C13 C14 C15 P2 . . . . -172.9(5) ?
C16 P2 C15 C14 . . . . -77.3(6) ?
C22 P2 C15 C14 . . . . 176.4(5) ?
Cu2 P2 C15 C14 . . . . 54.8(6) ?
C15 P2 C16 C17 . . . . 134.4(6) ?
C22 P2 C16 C17 . . . . -119.0(6) ?
Cu2 P2 C16 C17 . . . . 6.9(7) ?
C15 P2 C16 C21 . . . . -45.4(6) ?
C22 P2 C16 C21 . . . . 61.3(7) ?
Cu2 P2 C16 C21 . . . . -172.9(5) ?
C21 C16 C17 C18 . . . . -2.1(12) ?
P2 C16 C17 C18 . . . . 178.1(7) ?
C16 C17 C18 C19 . . . . 0.9(15) ?
C17 C18 C19 C20 . . . . 0.8(16) ?
C18 C19 C20 C21 . . . . -1.0(14) ?
C19 C20 C21 C16 . . . . -0.3(12) ?
C17 C16 C21 C20 . . . . 1.8(11) ?
P2 C16 C21 C20 . . . . -178.4(6) ?
C16 P2 C22 C27 . . . . 36.8(8) ?
C15 P2 C22 C27 . . . . 144.9(7) ?
Cu2 P2 C22 C27 . . . . -93.8(7) ?
C16 P2 C22 C23 . . . . -147.9(7) ?
C15 P2 C22 C23 . . . . -39.8(8) ?
Cu2 P2 C22 C23 . . . . 81.5(7) ?
C27 C22 C23 C24 . . . . -1.3(13) ?
P2 C22 C23 C24 . . . . -176.7(7) ?
C22 C23 C24 C25 . . . . -0.5(15) ?
C23 C24 C25 C26 . . . . 2.8(16) ?
C24 C25 C26 C27 . . . . -3.3(17) ?
C23 C22 C27 C26 . . . . 0.8(14) ?
P2 C22 C27 C26 . . . . 176.1(8) ?
C25 C26 C27 C22 . . . . 1.4(15) ?
C32 N1 C28 C29 . . . . -0.6(12) ?
Cu2 N1 C28 C29 . . . . -172.0(7) ?
N1 C28 C29 C30 . . . . 0.3(13) ?
N1 C28 C29 C33 . . . . -177.2(8) ?
C28 C29 C30 C31 . . . . 0.0(14) ?
C33 C29 C30 C31 . . . . 177.6(9) ?
C29 C30 C31 C32 . . . . 0.0(16) ?
C28 N1 C32 C31 . . . . 0.5(14) ?
Cu2 N1 C32 C31 . . . . 172.1(8) ?
C30 C31 C32 N1 . . . . -0.2(16) ?
C30 C29 C33 O1 . . . . -1.2(15) ?
C28 C29 C33 O1 . . . . 176.4(10) ?
C30 C29 C33 C34 . . . . 174.9(9) ?
C28 C29 C33 C34 . . . . -7.5(14) ?
